data_2202666
loop_
_publ_author_name
'Garcia, Fred'
'M\'endez-Rojas, Miguel A.'
'Gonz\'alez-Vergara, Enrique'
'Bern\`es, Sylvain'
'Quiroz, Marco A.'

_publ_section_title
;
 Di-\m-aspirinato-copper(II): a redetermination
;
_journal_issue 12
_journal_name_full 'Acta Crystallographica Section E'
_journal_page_first m1171
_journal_page_last m1173
_journal_paper_doi 10.1107/S1600536803026126
_journal_volume 59
_journal_year 2003
_chemical_formula_iupac '[Cu (C9 H7 O4)2]'
_chemical_formula_moiety 'C18 H14 Cu O8'
_chemical_formula_sum 'C18 H14 Cu O8'
_chemical_formula_weight 421.83
_chemical_melting_point_gt 573
_chemical_name_common 'copper(II) aspirinate'
_chemical_name_systematic 'catena(copper(II) acetylsalicylate'
_space_group_IT_number 14
_symmetry_cell_setting monoclinic
_symmetry_space_group_name_Hall '-P 2ybc'
_symmetry_space_group_name_H-M 'P 1 21/c 1'
_atom_sites_solution_hydrogens geom
_atom_sites_solution_primary 'From a previously published refinement (Manojlovi\'c-Muir, 1973)'
_atom_sites_solution_secondary none
_cell_angle_alpha 90.00
_cell_angle_beta 104.341(8)
_cell_angle_gamma 90.00
_cell_formula_units_Z 4
_cell_length_a 8.2118(8)
_cell_length_b 10.4158(10)
_cell_length_c 21.484(2)
_cell_measurement_reflns_used 69
_cell_measurement_temperature 296.0(10)
_cell_measurement_theta_max 12.78
_cell_measurement_theta_min 4.36
_cell_volume 1780.3(3)
_computing_cell_refinement 'XSCANS 2.21'
_computing_data_collection 'XSCANS 2.21 (Siemens, 1996)'
_computing_data_reduction 'XSCANS 2.21'
_computing_molecular_graphics SHELXTL-Plus
_computing_publication_material SHELXTL-Plus
_computing_structure_refinement SHELXTL-Plus
_computing_structure_solution 'SHELXTL-Plus (Sheldrick, 1998)'
_diffrn_ambient_temperature 296.0(10)
_diffrn_measured_fraction_theta_full 1.000
_diffrn_measured_fraction_theta_max 1.000
_diffrn_measurement_device_type 'Bruker P4'
_diffrn_measurement_method '\w scans'
_diffrn_radiation_monochromator graphite
_diffrn_radiation_type MoK\a
_diffrn_radiation_wavelength 0.71073
_diffrn_reflns_av_R_equivalents 0.0241
_diffrn_reflns_av_sigmaI/netI 0.0372
_diffrn_reflns_limit_h_max 4
_diffrn_reflns_limit_h_min -9
_diffrn_reflns_limit_k_max 1
_diffrn_reflns_limit_k_min -12
_diffrn_reflns_limit_l_max 25
_diffrn_reflns_limit_l_min -25
_diffrn_reflns_number 5583
_diffrn_reflns_theta_full 25.00
_diffrn_reflns_theta_max 25.00
_diffrn_reflns_theta_min 1.96
_diffrn_standards_decay_% 2
_diffrn_standards_interval_count 97
_diffrn_standards_number 3
_exptl_absorpt_coefficient_mu 1.271
_exptl_absorpt_correction_T_max 0.795
_exptl_absorpt_correction_T_min 0.711
_exptl_absorpt_correction_type psi-scan
_exptl_absorpt_process_details '(XSCAnS 2.21; Siemens, 1996)'
_exptl_crystal_colour blue
_exptl_crystal_density_diffrn 1.574
_exptl_crystal_density_method 'not measured'
_exptl_crystal_description needle
_exptl_crystal_F_000 860
_exptl_crystal_size_max 0.28
_exptl_crystal_size_mid 0.24
_exptl_crystal_size_min 0.18
_refine_diff_density_max 0.294
_refine_diff_density_min -0.343
_refine_ls_extinction_method none
_refine_ls_goodness_of_fit_ref 1.020
_refine_ls_hydrogen_treatment constr
_refine_ls_matrix_type full
_refine_ls_number_parameters 244
_refine_ls_number_reflns 3135
_refine_ls_number_restraints 0
_refine_ls_restrained_S_all 1.020
_refine_ls_R_factor_all 0.0433
_refine_ls_R_factor_gt 0.0304
_refine_ls_shift/su_max 0.000
_refine_ls_shift/su_mean 0.000
_refine_ls_structure_factor_coef Fsqd
_refine_ls_weighting_details 'calc w=1/[\s^2^(Fo^2^)+(0.0303P)^2^+1.2189P] where P=(Fo^2^+2Fc^2^)/3'
_refine_ls_weighting_scheme calc
_refine_ls_wR_factor_gt 0.0706
_refine_ls_wR_factor_ref 0.0758
_reflns_number_gt 2559
_reflns_number_total 3135
_reflns_threshold_expression I>2\s(I)
_cod_data_source_file hg6010.cif
_cod_data_source_block I
_cod_depositor_comments
;
The following automatic conversions were performed:
'_symmetry_cell_setting' value 'Monoclinic' changed to 'monoclinic'
according to '/home/saulius/struct/CIF-dictionaries/cif_core.dic'
dictionary named 'cif_core.dic' version 2.4.1 from 2010-06-29.

Automatic conversion script
Id: cif_fix_enum 1527 2010-12-29 10:47:43Z saulius 

The following automatic conversions were performed:

'_chemical_melting_point' tag was changed to
'_chemical_melting_point_gt' since the value was specified 'more
than' ('>') a certain temperature. The value '>573' was changed to
'573' - it should be numeric and without a unit designator.

Automatic conversion script
Id: cif_fix_values 1646 2011-03-28 12:23:43Z adriana 

The following automatic conversions were performed:

'_chemical_melting_point' tag was changed to
'_chemical_melting_point_gt' since the value was specified 'more
than' ('>') a certain temperature. The value '>573' was changed to
'573' - it should be numeric and without a unit
designator.

'_symmetry_cell_setting' value 'Monoclinic' changed to
'monoclinic' according to
/home/saulius/struct/CIF-dictionaries/cif_core.dic dictionary named
'cif_core.dic' version 2.4.1 from 2010-06-29.

Automatic conversion script
Id: cif_fix_values 1715 2011-07-08 13:25:40Z adriana 
;
_cod_original_sg_symbol_H-M 'P 21/c'
_cod_database_code 2202666
_cod_database_fobs_code 2202666

loop_
_symmetry_equiv_pos_as_xyz
'x, y, z'
'-x, y+1/2, -z+1/2'
'-x, -y, -z'
'x, -y-1/2, z-1/2'

loop_
_atom_site_label
_atom_site_fract_x
_atom_site_fract_y
_atom_site_fract_z
_atom_site_U_iso_or_equiv
_atom_site_adp_type
_atom_site_calc_flag
_atom_site_refinement_flags
_atom_site_occupancy
_atom_site_disorder_assembly
_atom_site_disorder_group
_atom_site_type_symbol
Cu1 0.38380(4) 0.03515(3) 0.028438(13) 0.02264(10) Uani d . 1 . . Cu
O1 0.7715(2) 0.02539(19) 0.05100(8) 0.0337(4) Uani d . 1 . . O
O2 0.5720(2) 0.08157(19) 0.10084(8) 0.0327(4) Uani d . 1 . . O
O3 0.9843(2) 0.23963(18) 0.09306(9) 0.0338(4) Uani d . 1 . . O
O4 1.1806(2) 0.1073(2) 0.07282(9) 0.0361(5) Uani d . 1 . . O
O5 0.4046(2) 0.19889(18) -0.01433(9) 0.0348(4) Uani d . 1 . . O
O6 0.6038(2) 0.13963(17) -0.06287(9) 0.0326(4) Uani d . 1 . . O
O7 0.6939(2) 0.30453(19) -0.14396(9) 0.0394(5) Uani d . 1 . . O
O8 0.4818(3) 0.1983(3) -0.21020(11) 0.0689(8) Uani d . 1 . . O
C1 0.8555(3) 0.1038(3) 0.15665(12) 0.0278(6) Uani d . 1 . . C
C2 0.9902(3) 0.1809(3) 0.15288(12) 0.0290(6) Uani d . 1 . . C
C3 1.1165(4) 0.2107(3) 0.20620(14) 0.0404(7) Uani d . 1 . . C
H3A 1.2048 0.2637 0.2026 0.048 Uiso calc R 1 . . H
C4 1.1103(4) 0.1609(3) 0.26522(14) 0.0479(8) Uani d . 1 . . C
H4A 1.1956 0.1793 0.3015 0.057 Uiso calc R 1 . . H
C5 0.9772(4) 0.0835(4) 0.27031(13) 0.0471(8) Uani d . 1 . . C
H5A 0.9736 0.0500 0.3101 0.057 Uiso calc R 1 . . H
C6 0.8498(4) 0.0558(3) 0.21685(13) 0.0391(7) Uani d . 1 . . C
H6A 0.7598 0.0050 0.2209 0.047 Uiso calc R 1 . . H
C7 0.7220(3) 0.0682(2) 0.09821(12) 0.0269(6) Uani d . 1 . . C
C8 1.0749(3) 0.1874(3) 0.05443(13) 0.0321(6) Uani d . 1 . . C
C9 1.0203(4) 0.2432(4) -0.01154(15) 0.0538(9) Uani d . 1 . . C
H9A 1.0849 0.2056 -0.0385 0.081 Uiso calc R 1 . . H
H9B 1.0377 0.3343 -0.0094 0.081 Uiso calc R 1 . . H
H9C 0.9032 0.2253 -0.0291 0.081 Uiso calc R 1 . . H
C10 0.4887(3) 0.3499(3) -0.08178(12) 0.0274(6) Uani d . 1 . . C
C11 0.5794(3) 0.3869(3) -0.12565(13) 0.0323(6) Uani d . 1 . . C
C12 0.5666(4) 0.5091(3) -0.15086(15) 0.0483(8) Uani d . 1 . . C
H12A 0.6290 0.5317 -0.1799 0.058 Uiso calc R 1 . . H
C13 0.4621(5) 0.5982(3) -0.13345(15) 0.0536(9) Uani d . 1 . . C
H13A 0.4550 0.6810 -0.1501 0.064 Uiso calc R 1 . . H
C14 0.3685(4) 0.5635(3) -0.09136(14) 0.0465(8) Uani d . 1 . . C
H14A 0.2960 0.6226 -0.0799 0.056 Uiso calc R 1 . . H
C15 0.3815(4) 0.4411(3) -0.06592(13) 0.0357(7) Uani d . 1 . . C
H15A 0.3172 0.4190 -0.0375 0.043 Uiso calc R 1 . . H
C16 0.5003(3) 0.2192(2) -0.05114(11) 0.0261(6) Uani d . 1 . . C
C17 0.6282(4) 0.2071(3) -0.18552(14) 0.0449(8) Uani d . 1 . . C
C18 0.7630(5) 0.1185(4) -0.19384(17) 0.0634(10) Uani d . 1 . . C
H18A 0.7147 0.0512 -0.2232 0.095 Uiso calc R 1 . . H
H18B 0.8180 0.0819 -0.1531 0.095 Uiso calc R 1 . . H
H18C 0.8434 0.1652 -0.2107 0.095 Uiso calc R 1 . . H

loop_
_atom_site_aniso_label
_atom_site_aniso_U_11
_atom_site_aniso_U_22
_atom_site_aniso_U_33
_atom_site_aniso_U_12
_atom_site_aniso_U_13
_atom_site_aniso_U_23
Cu1 0.01782(16) 0.02529(17) 0.02547(16) 0.00153(13) 0.00660(11) 0.00045(14)
O1 0.0237(9) 0.0475(11) 0.0283(9) 0.0009(9) 0.0036(8) -0.0077(9)
O2 0.0235(10) 0.0431(11) 0.0315(9) -0.0020(9) 0.0067(8) -0.0076(9)
O3 0.0254(10) 0.0343(11) 0.0444(11) 0.0045(8) 0.0135(8) 0.0025(9)
O4 0.0275(10) 0.0460(12) 0.0377(10) 0.0128(10) 0.0135(8) 0.0060(9)
O5 0.0354(11) 0.0310(10) 0.0430(10) 0.0044(8) 0.0195(9) 0.0072(9)
O6 0.0323(10) 0.0278(10) 0.0413(10) 0.0061(9) 0.0158(8) 0.0073(9)
O7 0.0378(11) 0.0354(11) 0.0505(12) 0.0055(9) 0.0217(9) 0.0069(10)
O8 0.0596(17) 0.0805(19) 0.0556(14) 0.0239(14) -0.0064(13) -0.0224(14)
C1 0.0209(13) 0.0340(15) 0.0282(13) 0.0045(12) 0.0058(10) -0.0058(12)
C2 0.0248(14) 0.0300(14) 0.0332(13) 0.0041(12) 0.0088(11) -0.0028(12)
C3 0.0269(15) 0.0441(18) 0.0487(18) -0.0045(13) 0.0069(13) -0.0114(15)
C4 0.0344(17) 0.068(2) 0.0359(16) 0.0032(17) -0.0015(13) -0.0172(16)
C5 0.0421(18) 0.070(2) 0.0289(14) 0.0054(17) 0.0071(13) 0.0007(15)
C6 0.0304(15) 0.0550(19) 0.0329(14) -0.0036(14) 0.0099(12) -0.0013(14)
C7 0.0259(14) 0.0255(13) 0.0284(13) 0.0006(11) 0.0050(11) 0.0018(11)
C8 0.0216(14) 0.0383(16) 0.0377(15) -0.0021(13) 0.0098(12) 0.0019(13)
C9 0.0342(17) 0.077(2) 0.0522(19) 0.0138(18) 0.0154(14) 0.0226(19)
C10 0.0266(14) 0.0263(14) 0.0279(13) 0.0012(12) 0.0040(11) 0.0000(11)
C11 0.0351(15) 0.0279(14) 0.0346(14) 0.0044(12) 0.0097(12) 0.0021(12)
C12 0.067(2) 0.0365(17) 0.0489(18) 0.0037(16) 0.0280(17) 0.0105(14)
C13 0.083(3) 0.0287(16) 0.0512(19) 0.0094(18) 0.0199(18) 0.0100(15)
C14 0.062(2) 0.0322(17) 0.0446(17) 0.0179(15) 0.0124(16) -0.0022(14)
C15 0.0383(16) 0.0333(16) 0.0359(15) 0.0059(13) 0.0099(13) 0.0001(12)
C16 0.0214(13) 0.0272(14) 0.0271(13) -0.0008(12) 0.0014(11) -0.0007(11)
C17 0.057(2) 0.0440(19) 0.0370(16) 0.0157(17) 0.0186(16) 0.0036(15)
C18 0.073(3) 0.059(2) 0.065(2) 0.027(2) 0.031(2) 0.0006(19)

loop_
_atom_type_symbol
_atom_type_description
_atom_type_scat_dispersion_real
_atom_type_scat_dispersion_imag
_atom_type_scat_source
C C 0.0033 0.0016 'International Tables Vol C Tables 4.2.6.8 and 6.1.1.4'
H H 0.0000 0.0000 'International Tables Vol C Tables 4.2.6.8 and 6.1.1.4'
O O 0.0106 0.0060 'International Tables Vol C Tables 4.2.6.8 and 6.1.1.4'
Cu Cu 0.3201 1.2651 'International Tables Vol C Tables 4.2.6.8 and 6.1.1.4'

loop_
_geom_angle_atom_site_label_1
_geom_angle_atom_site_label_2
_geom_angle_atom_site_label_3
_geom_angle_site_symmetry_1
_geom_angle_site_symmetry_3
_geom_angle
_geom_angle_publ_flag
O6 Cu1 O1 3_655 3_655 89.52(8) y
O6 Cu1 O5 3_655 . 168.90(7) y
O1 Cu1 O5 3_655 . 89.15(8) y
O6 Cu1 O2 3_655 . 88.42(8) y
O1 Cu1 O2 3_655 . 169.14(7) y
O5 Cu1 O2 . . 90.81(8) y
O6 Cu1 O4 3_655 1_455 97.20(7) y
O1 Cu1 O4 3_655 1_455 94.91(7) y
O5 Cu1 O4 . 1_455 93.89(8) y
O2 Cu1 O4 . 1_455 95.92(7) y
O6 Cu1 Cu1 3_655 3_655 86.58(5) y
O1 Cu1 Cu1 3_655 3_655 84.02(5) y
O5 Cu1 Cu1 . 3_655 82.32(5) y
O2 Cu1 Cu1 . 3_655 85.22(5) y
O4 Cu1 Cu1 1_455 3_655 176.07(5) y
C7 O1 Cu1 . 3_655 122.83(16) y
C7 O2 Cu1 . . 121.74(16) y
C8 O3 C2 . . 118.8(2) y
C8 O4 Cu1 . 1_655 130.28(17) y
C16 O5 Cu1 . . 125.28(17) y
C16 O6 Cu1 . 3_655 120.80(16) y
C17 O7 C11 . . 116.9(2) y
C2 C1 C6 . . 118.1(2) n
C2 C1 C7 . . 121.7(2) n
C6 C1 C7 . . 120.2(2) n
C3 C2 C1 . . 122.0(3) n
C3 C2 O3 . . 120.6(2) n
C1 C2 O3 . . 117.1(2) n
C2 C3 C4 . . 119.1(3) n
C2 C3 H3A . . 120.4 n
C4 C3 H3A . . 120.4 n
C5 C4 C3 . . 120.0(3) n
C5 C4 H4A . . 120.0 n
C3 C4 H4A . . 120.0 n
C6 C5 C4 . . 120.5(3) n
C6 C5 H5A . . 119.8 n
C4 C5 H5A . . 119.8 n
C5 C6 C1 . . 120.2(3) n
C5 C6 H6A . . 119.9 n
C1 C6 H6A . . 119.9 n
O2 C7 O1 . . 126.1(2) n
O2 C7 C1 . . 117.3(2) n
O1 C7 C1 . . 116.6(2) n
O4 C8 O3 . . 122.6(2) n
O4 C8 C9 . . 127.3(3) n
O3 C8 C9 . . 110.0(2) n
C8 C9 H9A . . 109.5 n
C8 C9 H9B . . 109.5 n
H9A C9 H9B . . 109.5 n
C8 C9 H9C . . 109.5 n
H9A C9 H9C . . 109.5 n
H9B C9 H9C . . 109.5 n
C11 C10 C15 . . 117.0(2) n
C11 C10 C16 . . 124.0(2) n
C15 C10 C16 . . 119.0(2) n
C12 C11 C10 . . 121.3(3) n
C12 C11 O7 . . 116.6(2) n
C10 C11 O7 . . 122.0(2) n
C13 C12 C11 . . 120.5(3) n
C13 C12 H12A . . 119.7 n
C11 C12 H12A . . 119.7 n
C14 C13 C12 . . 119.4(3) n
C14 C13 H13A . . 120.3 n
C12 C13 H13A . . 120.3 n
C13 C14 C15 . . 120.1(3) n
C13 C14 H14A . . 119.9 n
C15 C14 H14A . . 119.9 n
C14 C15 C10 . . 121.6(3) n
C14 C15 H15A . . 119.2 n
C10 C15 H15A . . 119.2 n
O6 C16 O5 . . 124.9(2) n
O6 C16 C10 . . 118.8(2) n
O5 C16 C10 . . 116.3(2) n
O8 C17 O7 . . 122.6(3) n
O8 C17 C18 . . 126.8(3) n
O7 C17 C18 . . 110.7(3) n
C17 C18 H18A . . 109.5 n
C17 C18 H18B . . 109.5 n
H18A C18 H18B . . 109.5 n
C17 C18 H18C . . 109.5 n
H18A C18 H18C . . 109.5 n
H18B C18 H18C . . 109.5 n

loop_
_geom_bond_atom_site_label_1
_geom_bond_atom_site_label_2
_geom_bond_site_symmetry_2
_geom_bond_distance
_geom_bond_publ_flag
Cu1 O6 3_655 1.9581(18) y
Cu1 O1 3_655 1.9642(17) y
Cu1 O5 . 1.9646(18) y
Cu1 O2 . 1.9625(17) y
Cu1 O4 1_455 2.2464(18) y
Cu1 Cu1 3_655 2.6127(6) y
O1 C7 . 1.263(3) y
O1 Cu1 3_655 1.9642(17) n
O2 C7 . 1.255(3) y
O3 C8 . 1.359(3) y
O3 C2 . 1.413(3) y
O4 C8 . 1.198(3) y
O4 Cu1 1_655 2.2464(18) n
O5 C16 . 1.263(3) y
O6 C16 . 1.256(3) y
O6 Cu1 3_655 1.9581(18) n
O7 C17 . 1.371(4) y
O7 C11 . 1.399(3) y
O8 C17 . 1.191(4) y
C1 C2 . 1.386(4) n
C1 C6 . 1.398(4) n
C1 C7 . 1.494(3) n
C2 C3 . 1.377(4) n
C3 C4 . 1.383(4) n
C3 H3A . 0.9300 n
C4 C5 . 1.384(5) n
C4 H4A . 0.9300 n
C5 C6 . 1.379(4) n
C5 H5A . 0.9300 n
C6 H6A . 0.9300 n
C8 C9 . 1.494(4) n
C9 H9A . 0.9600 n
C9 H9B . 0.9600 n
C9 H9C . 0.9600 n
C10 C11 . 1.393(4) n
C10 C15 . 1.393(4) n
C10 C16 . 1.505(4) n
C11 C12 . 1.377(4) n
C12 C13 . 1.377(5) n
C12 H12A . 0.9300 n
C13 C14 . 1.372(5) n
C13 H13A . 0.9300 n
C14 C15 . 1.381(4) n
C14 H14A . 0.9300 n
C15 H15A . 0.9300 n
C17 C18 . 1.486(4) n
C18 H18A . 0.9600 n
C18 H18B . 0.9600 n
C18 H18C . 0.9600 n

loop_
_geom_torsion_atom_site_label_1
_geom_torsion_atom_site_label_2
_geom_torsion_atom_site_label_3
_geom_torsion_atom_site_label_4
_geom_torsion_site_symmetry_1
_geom_torsion
_geom_torsion_publ_flag
O6 Cu1 O2 C7 3_655 87.9(2) n
O1 Cu1 O2 C7 3_655 8.7(6) n
O5 Cu1 O2 C7 . -81.1(2) n
O4 Cu1 O2 C7 1_455 -175.1(2) n
Cu1 Cu1 O2 C7 3_655 1.16(19) n
O6 Cu1 O5 C16 3_655 1.0(5) n
O1 Cu1 O5 C16 3_655 -82.2(2) n
O2 Cu1 O5 C16 . 87.0(2) n
O4 Cu1 O5 C16 1_455 -177.1(2) n
Cu1 Cu1 O5 C16 3_655 1.89(19) n
C6 C1 C2 C3 . 0.0(4) n
C7 C1 C2 C3 . -177.9(3) n
C6 C1 C2 O3 . -173.3(2) n
C7 C1 C2 O3 . 8.8(4) n
C8 O3 C2 C3 . 85.4(3) n
C8 O3 C2 C1 . -101.1(3) n
C1 C2 C3 C4 . 0.9(4) n
O3 C2 C3 C4 . 174.1(3) n
C2 C3 C4 C5 . -0.9(5) n
C3 C4 C5 C6 . -0.1(5) n
C4 C5 C6 C1 . 1.2(5) n
C2 C1 C6 C5 . -1.1(4) n
C7 C1 C6 C5 . 176.8(3) n
Cu1 O2 C7 O1 . 0.2(4) n
Cu1 O2 C7 C1 . -178.65(17) n
Cu1 O1 C7 O2 3_655 -2.1(4) n
Cu1 O1 C7 C1 3_655 176.70(17) n
C2 C1 C7 O2 . -131.8(3) n
C6 C1 C7 O2 . 50.3(4) n
C2 C1 C7 O1 . 49.2(4) n
C6 C1 C7 O1 . -128.6(3) n
Cu1 O4 C8 O3 1_655 -165.43(17) n
Cu1 O4 C8 C9 1_655 15.5(4) n
C2 O3 C8 O4 . -12.7(4) n
C2 O3 C8 C9 . 166.5(2) n
C15 C10 C11 C12 . 1.5(4) n
C16 C10 C11 C12 . -178.3(3) n
C15 C10 C11 O7 . 178.4(2) n
C16 C10 C11 O7 . -1.5(4) n
C17 O7 C11 C12 . -108.0(3) n
C17 O7 C11 C10 . 75.1(3) n
C10 C11 C12 C13 . -0.4(5) n
O7 C11 C12 C13 . -177.4(3) n
C11 C12 C13 C14 . -1.0(5) n
C12 C13 C14 C15 . 1.2(5) n
C13 C14 C15 C10 . 0.1(5) n
C11 C10 C15 C14 . -1.4(4) n
C16 C10 C15 C14 . 178.5(3) n
Cu1 O6 C16 O5 3_655 4.4(3) n
Cu1 O6 C16 C10 3_655 -176.52(16) n
Cu1 O5 C16 O6 . -4.4(4) n
Cu1 O5 C16 C10 . 176.55(16) n
C11 C10 C16 O6 . 3.7(4) n
C15 C10 C16 O6 . -176.2(2) n
C11 C10 C16 O5 . -177.2(2) n
C15 C10 C16 O5 . 3.0(3) n
C11 O7 C17 O8 . 6.9(4) n
C11 O7 C17 C18 . -172.7(2) n
